data_4081553
loop_
_publ_author_name
'Volbeda, Jeroen'
'Daniliuc, Constantin G.'
'Jones, Peter G.'
'Tamm, Matthias'

_publ_section_title
;
 Half-Open Ferrocenes and Ruthenocenes Containing an Edge-Bridged Open
 Indenyl Ligand
;
_journal_issue 20
_journal_name_full Organometallics
_journal_page_first 5918
_journal_paper_doi 10.1021/om400485a
_journal_volume 32
_journal_year 2013
_chemical_formula_sum 'C29 H35 N Ru'
_chemical_formula_weight 498.65
_chemical_name_systematic
; 
 ? 
;
_space_group_IT_number 2
_symmetry_cell_setting triclinic
_symmetry_space_group_name_Hall '-P 1'
_symmetry_space_group_name_H-M 'P -1'
_atom_sites_solution_hydrogens geom
_atom_sites_solution_primary direct
_atom_sites_solution_secondary difmap
_audit_creation_method SHELXL-97
_cell_angle_alpha 81.562(4)
_cell_angle_beta 88.986(4)
_cell_angle_gamma 83.486(4)
_cell_formula_units_Z 2
_cell_length_a 9.3898(4)
_cell_length_b 10.8359(4)
_cell_length_c 12.1036(4)
_cell_measurement_reflns_used 17894
_cell_measurement_temperature 100(2)
_cell_measurement_theta_max 29.2199
_cell_measurement_theta_min 2.1786
_cell_volume 1210.31(8)
_computing_cell_refinement
; 
CrysAlisPro, Oxford Diffraction Ltd., 
Version 1.171.35.11 (release 16-05-2011 CrysAlis171 .NET) 
(compiled May 16 2011,17:55:39) 
;
_computing_data_collection
; 
CrysAlisPro, Oxford Diffraction Ltd., 
Version 1.171.35.11 (release 16-05-2011 CrysAlis171 .NET) 
(compiled May 16 2011,17:55:39) 
;
_computing_data_reduction
; 
CrysAlisPro, Oxford Diffraction Ltd., 
Version 1.171.35.11 (release 16-05-2011 CrysAlis171 .NET) 
(compiled May 16 2011,17:55:39) 
;
_computing_molecular_graphics 'BRUKER XP'
_computing_publication_material SHELXL-97
_computing_structure_refinement 'SHELXL-97 (Sheldrick, 1997)'
_computing_structure_solution 'SHELXS-97 (Sheldrick, 1990)'
_diffrn_ambient_temperature 100(2)
_diffrn_detector_area_resol_mean 16.1419
_diffrn_measured_fraction_theta_full 0.999
_diffrn_measured_fraction_theta_max 0.999
_diffrn_measurement_device_type 'Oxford Diffraction Xcalibur, Eos'
_diffrn_measurement_method '\w scans'
_diffrn_radiation_monochromator graphite
_diffrn_radiation_source 'Enhance (Mo) X-ray Source'
_diffrn_radiation_type 'Mo K\a'
_diffrn_radiation_wavelength 0.71073
_diffrn_reflns_av_R_equivalents 0.0421
_diffrn_reflns_av_sigmaI/netI 0.0251
_diffrn_reflns_limit_h_max 12
_diffrn_reflns_limit_h_min -12
_diffrn_reflns_limit_k_max 13
_diffrn_reflns_limit_k_min -13
_diffrn_reflns_limit_l_max 15
_diffrn_reflns_limit_l_min -15
_diffrn_reflns_number 47122
_diffrn_reflns_theta_full 27.10
_diffrn_reflns_theta_max 27.10
_diffrn_reflns_theta_min 2.18
_exptl_absorpt_coefficient_mu 0.663
_exptl_absorpt_correction_T_max 1.00000
_exptl_absorpt_correction_T_min 0.98884
_exptl_absorpt_correction_type multi-scan
_exptl_absorpt_process_details
; 
CrysAlisPro, Oxford Diffraction Ltd., 
Version 1.171.35.11 (release 16-05-2011 CrysAlis171 .NET) 
(compiled May 16 2011,17:55:39) 
;
_exptl_crystal_colour yellow
_exptl_crystal_density_diffrn 1.368
_exptl_crystal_density_method 'not measured'
_exptl_crystal_description plate
_exptl_crystal_F_000 520
_exptl_crystal_size_max 0.12
_exptl_crystal_size_mid 0.10
_exptl_crystal_size_min 0.08
_refine_diff_density_max 0.370
_refine_diff_density_min -0.274
_refine_diff_density_rms 0.060
_refine_ls_extinction_method none
_refine_ls_goodness_of_fit_ref 1.061
_refine_ls_hydrogen_treatment mixed
_refine_ls_matrix_type full
_refine_ls_number_parameters 300
_refine_ls_number_reflns 5333
_refine_ls_number_restraints 0
_refine_ls_restrained_S_all 1.061
_refine_ls_R_factor_all 0.0250
_refine_ls_R_factor_gt 0.0218
_refine_ls_shift/su_max 0.002
_refine_ls_shift/su_mean 0.000
_refine_ls_structure_factor_coef Fsqd
_refine_ls_weighting_details 'calc w=1/[\s^2^(Fo^2^)+(0.0154P)^2^+0.8156P] where P=(Fo^2^+2Fc^2^)/3'
_refine_ls_weighting_scheme calc
_refine_ls_wR_factor_gt 0.0471
_refine_ls_wR_factor_ref 0.0482
_reflns_number_gt 4949
_reflns_number_total 5333
_reflns_threshold_expression >2sigma(I)
_cod_data_source_file om400485a_si_001.cif
_cod_data_source_block andyg75
_cod_database_code 4081553

loop_
_symmetry_equiv_pos_as_xyz
'x, y, z'
'-x, -y, -z'

loop_
_atom_site_label
_atom_site_type_symbol
_atom_site_fract_x
_atom_site_fract_y
_atom_site_fract_z
_atom_site_U_iso_or_equiv
_atom_site_adp_type
_atom_site_occupancy
_atom_site_symmetry_multiplicity
_atom_site_calc_flag
_atom_site_refinement_flags
Ru Ru 0.678980(13) 0.555136(12) 0.719234(10) 0.01016(4) Uani 1 1 d .
N N 0.87048(15) 0.31803(13) 0.67530(11) 0.0164(3) Uani 1 1 d .
C1 C 0.50464(19) 0.46265(17) 0.65361(15) 0.0179(4) Uani 1 1 d .
H1A H 0.547(2) 0.3818(19) 0.6369(15) 0.020(5) Uiso 1 1 d .
H1B H 0.442(2) 0.509(2) 0.5962(17) 0.030(6) Uiso 1 1 d .
C2 C 0.47717(17) 0.48628(16) 0.76430(14) 0.0167(3) Uani 1 1 d .
C3 C 0.57716(18) 0.43504(16) 0.85222(14) 0.0154(3) Uani 1 1 d .
H3 H 0.5632(19) 0.4728(18) 0.9170(16) 0.018(5) Uiso 1 1 d .
C4 C 0.64062(18) 0.30274(16) 0.87823(13) 0.0155(3) Uani 1 1 d .
C5 C 0.58456(19) 0.20340(17) 0.83928(14) 0.0196(4) Uani 1 1 d .
H5 H 0.5018 0.2200 0.7931 0.024 Uiso 1 1 calc R
C6 C 0.6475(2) 0.08068(18) 0.86684(16) 0.0265(4) Uani 1 1 d .
H6 H 0.6081 0.0146 0.8386 0.032 Uiso 1 1 calc R
C7 C 0.7672(2) 0.05372(18) 0.93512(16) 0.0284(4) Uani 1 1 d .
H7 H 0.8106 -0.0303 0.9533 0.034 Uiso 1 1 calc R
C8 C 0.8230(2) 0.15101(18) 0.97665(15) 0.0247(4) Uani 1 1 d .
H8 H 0.9043 0.1335 1.0244 0.030 Uiso 1 1 calc R
C9 C 0.76084(19) 0.27305(17) 0.94881(14) 0.0199(4) Uani 1 1 d .
H9 H 0.8001 0.3386 0.9780 0.024 Uiso 1 1 calc R
C10 C 0.34962(19) 0.57632(18) 0.78920(17) 0.0261(4) Uani 1 1 d .
H10A H 0.3204 0.6334 0.7209 0.039 Uiso 1 1 calc R
H10B H 0.3758 0.6251 0.8464 0.039 Uiso 1 1 calc R
H10C H 0.2700 0.5289 0.8165 0.039 Uiso 1 1 calc R
C11 C 0.83324(17) 0.66881(15) 0.78054(13) 0.0138(3) Uani 1 1 d .
C12 C 0.69269(17) 0.72413(15) 0.80458(13) 0.0136(3) Uani 1 1 d .
C13 C 0.61972(17) 0.76734(15) 0.70102(13) 0.0141(3) Uani 1 1 d .
C14 C 0.71408(18) 0.73696(15) 0.61215(13) 0.0151(3) Uani 1 1 d .
C15 C 0.84579(18) 0.67754(15) 0.66099(14) 0.0154(3) Uani 1 1 d .
C16 C 0.95062(19) 0.62507(17) 0.86456(15) 0.0223(4) Uani 1 1 d .
H16A H 1.0061 0.6948 0.8718 0.033 Uiso 1 1 calc R
H16B H 1.0138 0.5561 0.8397 0.033 Uiso 1 1 calc R
H16C H 0.9086 0.5958 0.9370 0.033 Uiso 1 1 calc R
C17 C 0.63594(19) 0.73831(17) 0.91947(14) 0.0192(4) Uani 1 1 d .
H17A H 0.6782 0.8067 0.9469 0.029 Uiso 1 1 calc R
H17B H 0.6612 0.6599 0.9701 0.029 Uiso 1 1 calc R
H17C H 0.5314 0.7576 0.9164 0.029 Uiso 1 1 calc R
C18 C 0.47752(19) 0.84589(17) 0.68563(16) 0.0227(4) Uani 1 1 d .
H18A H 0.4250 0.8390 0.7565 0.034 Uiso 1 1 calc R
H18B H 0.4220 0.8163 0.6289 0.034 Uiso 1 1 calc R
H18C H 0.4926 0.9338 0.6613 0.034 Uiso 1 1 calc R
C19 C 0.6842(2) 0.77488(18) 0.48945(14) 0.0249(4) Uani 1 1 d .
H19A H 0.7179 0.8568 0.4646 0.037 Uiso 1 1 calc R
H19B H 0.5809 0.7804 0.4762 0.037 Uiso 1 1 calc R
H19C H 0.7344 0.7121 0.4476 0.037 Uiso 1 1 calc R
C20 C 0.97939(19) 0.63972(17) 0.59855(16) 0.0239(4) Uani 1 1 d .
H20A H 0.9533 0.6162 0.5271 0.036 Uiso 1 1 calc R
H20B H 1.0349 0.5680 0.6430 0.036 Uiso 1 1 calc R
H20C H 1.0372 0.7103 0.5848 0.036 Uiso 1 1 calc R
C21 C 0.79590(17) 0.40873(15) 0.69107(13) 0.0130(3) Uani 1 1 d .
C22 C 0.94731(17) 0.19883(15) 0.68731(13) 0.0142(3) Uani 1 1 d .
C23 C 0.89300(18) 0.10513(16) 0.63765(13) 0.0160(3) Uani 1 1 d .
C24 C 0.9684(2) -0.01407(17) 0.65333(15) 0.0214(4) Uani 1 1 d .
H24 H 0.9335 -0.0796 0.6210 0.026 Uiso 1 1 calc R
C25 C 1.0936(2) -0.03885(17) 0.71532(15) 0.0237(4) Uani 1 1 d .
H25 H 1.1434 -0.1210 0.7258 0.028 Uiso 1 1 calc R
C26 C 1.14624(19) 0.05617(18) 0.76202(14) 0.0215(4) Uani 1 1 d .
H26 H 1.2329 0.0384 0.8036 0.026 Uiso 1 1 calc R
C27 C 1.07480(18) 0.17681(16) 0.74919(13) 0.0167(3) Uani 1 1 d .
C28 C 0.75597(19) 0.13233(18) 0.57173(15) 0.0224(4) Uani 1 1 d .
H28A H 0.7450 0.0623 0.5309 0.034 Uiso 1 1 calc R
H28B H 0.7589 0.2095 0.5186 0.034 Uiso 1 1 calc R
H28C H 0.6747 0.1429 0.6227 0.034 Uiso 1 1 calc R
C29 C 1.1301(2) 0.28038(19) 0.79978(16) 0.0252(4) Uani 1 1 d .
H29A H 1.2190 0.2480 0.8405 0.038 Uiso 1 1 calc R
H29B H 1.0584 0.3124 0.8514 0.038 Uiso 1 1 calc R
H29C H 1.1490 0.3484 0.7405 0.038 Uiso 1 1 calc R

loop_
_atom_site_aniso_label
_atom_site_aniso_U_11
_atom_site_aniso_U_22
_atom_site_aniso_U_33
_atom_site_aniso_U_23
_atom_site_aniso_U_13
_atom_site_aniso_U_12
Ru 0.00991(7) 0.00941(7) 0.01127(6) -0.00208(4) 0.00030(4) -0.00090(5)
N 0.0166(7) 0.0131(7) 0.0193(7) -0.0029(6) 0.0040(6) -0.0014(6)
C1 0.0151(9) 0.0161(9) 0.0233(9) -0.0039(7) -0.0049(7) -0.0034(7)
C2 0.0111(8) 0.0143(8) 0.0264(9) -0.0054(7) 0.0024(7) -0.0058(6)
C3 0.0168(9) 0.0165(9) 0.0147(8) -0.0053(7) 0.0056(6) -0.0064(7)
C4 0.0175(9) 0.0179(9) 0.0116(7) -0.0011(6) 0.0060(6) -0.0061(7)
C5 0.0211(9) 0.0192(9) 0.0195(8) -0.0015(7) -0.0004(7) -0.0077(7)
C6 0.0371(11) 0.0156(9) 0.0280(10) -0.0016(8) -0.0028(8) -0.0100(8)
C7 0.0357(11) 0.0173(10) 0.0301(10) 0.0051(8) -0.0051(8) -0.0042(8)
C8 0.0252(10) 0.0247(10) 0.0224(9) 0.0061(8) -0.0046(7) -0.0063(8)
C9 0.0245(10) 0.0202(9) 0.0157(8) -0.0012(7) 0.0014(7) -0.0078(7)
C10 0.0139(9) 0.0241(10) 0.0420(11) -0.0102(9) 0.0050(8) -0.0030(7)
C11 0.0132(8) 0.0107(8) 0.0183(8) -0.0026(6) -0.0016(6) -0.0035(6)
C12 0.0154(8) 0.0108(8) 0.0155(8) -0.0029(6) -0.0002(6) -0.0038(6)
C13 0.0154(8) 0.0093(8) 0.0176(8) -0.0023(6) -0.0016(6) -0.0006(6)
C14 0.0209(9) 0.0108(8) 0.0139(8) -0.0009(6) 0.0008(6) -0.0046(7)
C15 0.0165(8) 0.0109(8) 0.0198(8) -0.0036(6) 0.0047(6) -0.0050(6)
C16 0.0184(9) 0.0196(9) 0.0286(10) -0.0011(7) -0.0083(7) -0.0031(7)
C17 0.0246(9) 0.0172(9) 0.0173(8) -0.0063(7) 0.0027(7) -0.0045(7)
C18 0.0194(9) 0.0157(9) 0.0312(10) -0.0016(7) -0.0053(7) 0.0037(7)
C19 0.0382(11) 0.0211(10) 0.0158(8) -0.0015(7) -0.0008(8) -0.0064(8)
C20 0.0209(9) 0.0182(9) 0.0332(10) -0.0058(8) 0.0127(8) -0.0047(7)
C21 0.0132(8) 0.0153(8) 0.0113(7) -0.0015(6) 0.0004(6) -0.0060(7)
C22 0.0150(8) 0.0121(8) 0.0146(8) -0.0012(6) 0.0042(6) 0.0013(6)
C23 0.0174(9) 0.0157(9) 0.0149(8) -0.0035(6) 0.0016(6) -0.0007(7)
C24 0.0259(10) 0.0145(9) 0.0250(9) -0.0067(7) 0.0034(7) -0.0024(7)
C25 0.0246(10) 0.0141(9) 0.0294(10) 0.0000(7) 0.0036(8) 0.0054(7)
C26 0.0172(9) 0.0258(10) 0.0192(8) 0.0011(7) 0.0006(7) 0.0019(7)
C27 0.0154(8) 0.0200(9) 0.0147(8) -0.0026(7) 0.0033(6) -0.0030(7)
C28 0.0207(9) 0.0228(10) 0.0248(9) -0.0063(8) -0.0036(7) -0.0025(7)
C29 0.0224(10) 0.0294(11) 0.0261(9) -0.0102(8) -0.0010(7) -0.0046(8)

loop_
_atom_type_symbol
_atom_type_description
_atom_type_scat_dispersion_real
_atom_type_scat_dispersion_imag
_atom_type_scat_source
C C 0.0033 0.0016 'International Tables Vol C Tables 4.2.6.8 and 6.1.1.4'
H H 0.0000 0.0000 'International Tables Vol C Tables 4.2.6.8 and 6.1.1.4'
N N 0.0061 0.0033 'International Tables Vol C Tables 4.2.6.8 and 6.1.1.4'
Ru Ru -1.2594 0.8363 'International Tables Vol C Tables 4.2.6.8 and 6.1.1.4'

loop_
_geom_angle_atom_site_label_1
_geom_angle_atom_site_label_2
_geom_angle_atom_site_label_3
_geom_angle
C21 Ru C2 102.82(7)
C21 Ru C3 87.19(7)
C2 Ru C3 38.66(6)
C21 Ru C15 92.56(6)
C2 Ru C15 163.33(6)
C3 Ru C15 150.91(6)
C21 Ru C11 103.16(6)
C2 Ru C11 140.15(6)
C3 Ru C11 113.90(6)
C15 Ru C11 38.07(6)
C21 Ru C1 83.71(7)
C2 Ru C1 37.66(6)
C3 Ru C1 68.11(6)
C15 Ru C1 140.80(6)
C11 Ru C1 172.80(6)
C21 Ru C12 139.22(6)
C2 Ru C12 107.51(6)
C3 Ru C12 99.81(6)
C15 Ru C12 62.55(6)
C11 Ru C12 37.41(6)
C1 Ru C12 136.25(6)
C21 Ru C14 117.40(6)
C2 Ru C14 127.03(6)
C3 Ru C14 155.40(6)
C15 Ru C14 37.27(6)
C11 Ru C14 62.87(6)
C1 Ru C14 112.21(6)
C12 Ru C14 62.12(6)
C21 Ru C13 153.26(6)
C2 Ru C13 101.99(6)
C3 Ru C13 118.76(6)
C15 Ru C13 61.82(6)
C11 Ru C13 62.08(6)
C1 Ru C13 110.76(6)
C12 Ru C13 36.79(6)
C14 Ru C13 36.88(6)
C21 N C22 163.85(16)
C2 C1 Ru 68.04(9)
C1 C2 C3 120.54(15)
C1 C2 C10 120.11(16)
C3 C2 C10 119.07(15)
C1 C2 Ru 74.30(10)
C3 C2 Ru 72.42(9)
C10 C2 Ru 119.96(12)
C2 C3 C4 126.56(15)
C2 C3 Ru 68.92(9)
C4 C3 Ru 117.19(11)
C5 C4 C9 117.29(16)
C5 C4 C3 123.39(15)
C9 C4 C3 119.29(15)
C6 C5 C4 121.15(17)
C7 C6 C5 120.60(17)
C6 C7 C8 119.16(18)
C9 C8 C7 120.22(17)
C8 C9 C4 121.55(17)
C12 C11 C15 107.38(14)
C12 C11 C16 125.49(15)
C15 C11 C16 126.72(15)
C12 C11 Ru 72.77(9)
C15 C11 Ru 70.88(9)
C16 C11 Ru 127.46(12)
C11 C12 C13 108.22(14)
C11 C12 C17 125.06(15)
C13 C12 C17 126.68(15)
C11 C12 Ru 69.82(9)
C13 C12 Ru 72.95(9)
C17 C12 Ru 124.87(11)
C12 C13 C14 108.18(14)
C12 C13 C18 126.42(15)
C14 C13 C18 124.94(15)
C12 C13 Ru 70.26(9)
C14 C13 Ru 70.24(9)
C18 C13 Ru 131.25(12)
C15 C14 C13 107.68(14)
C15 C14 C19 126.39(16)
C13 C14 C19 125.58(15)
C15 C14 Ru 69.78(9)
C13 C14 Ru 72.88(9)
C19 C14 Ru 128.07(12)
C14 C15 C11 108.53(14)
C14 C15 C20 125.85(15)
C11 C15 C20 125.45(16)
C14 C15 Ru 72.96(9)
C11 C15 Ru 71.05(9)
C20 C15 Ru 125.61(12)
N C21 Ru 178.61(14)
N C22 C23 118.47(15)
N C22 C27 119.10(15)
C23 C22 C27 122.43(15)
C24 C23 C22 117.76(15)
C24 C23 C28 121.31(16)
C22 C23 C28 120.92(15)
C25 C24 C23 121.01(17)
C24 C25 C26 120.04(17)
C25 C26 C27 121.25(16)
C26 C27 C22 117.49(16)
C26 C27 C29 121.84(16)
C22 C27 C29 120.67(16)

loop_
_geom_bond_atom_site_label_1
_geom_bond_atom_site_label_2
_geom_bond_distance
Ru C21 1.8943(17)
Ru C2 2.1471(16)
Ru C3 2.1935(17)
Ru C15 2.2062(16)
Ru C11 2.2084(16)
Ru C1 2.2286(17)
Ru C12 2.2473(16)
Ru C14 2.2479(16)
Ru C13 2.2827(16)
N C21 1.178(2)
N C22 1.395(2)
C1 C2 1.414(2)
C2 C3 1.437(2)
C2 C10 1.512(2)
C3 C4 1.480(2)
C4 C5 1.394(2)
C4 C9 1.407(2)
C5 C6 1.388(3)
C6 C7 1.386(3)
C7 C8 1.389(3)
C8 C9 1.380(3)
C11 C12 1.430(2)
C11 C15 1.440(2)
C11 C16 1.501(2)
C12 C13 1.430(2)
C12 C17 1.503(2)
C13 C14 1.433(2)
C13 C18 1.499(2)
C14 C15 1.424(2)
C14 C19 1.504(2)
C15 C20 1.501(2)
C22 C23 1.400(2)
C22 C27 1.402(2)
C23 C24 1.389(2)
C23 C28 1.503(2)
C24 C25 1.385(3)
C25 C26 1.386(3)
C26 C27 1.389(2)
C27 C29 1.500(2)

loop_
_geom_torsion_atom_site_label_1
_geom_torsion_atom_site_label_2
_geom_torsion_atom_site_label_3
_geom_torsion_atom_site_label_4
_geom_torsion
C21 Ru C1 C2 120.54(11)
C3 Ru C1 C2 31.04(10)
C15 Ru C1 C2 -153.14(10)
C11 Ru C1 C2 -76.6(5)
C12 Ru C1 C2 -50.07(14)
C14 Ru C1 C2 -122.39(10)
C13 Ru C1 C2 -82.67(11)
Ru C1 C2 C3 -57.98(14)
Ru C1 C2 C10 115.89(16)
C21 Ru C2 C1 -61.40(11)
C3 Ru C2 C1 -130.00(15)
C15 Ru C2 C1 95.4(2)
C11 Ru C2 C1 169.03(10)
C12 Ru C2 C1 146.22(10)
C14 Ru C2 C1 78.32(12)
C13 Ru C2 C1 108.54(10)
C21 Ru C2 C3 68.60(10)
C15 Ru C2 C3 -134.6(2)
C11 Ru C2 C3 -60.96(14)
C1 Ru C2 C3 130.00(15)
C12 Ru C2 C3 -83.78(10)
C14 Ru C2 C3 -151.67(9)
C13 Ru C2 C3 -121.46(10)
C21 Ru C2 C10 -177.46(14)
C3 Ru C2 C10 113.93(18)
C15 Ru C2 C10 -20.6(3)
C11 Ru C2 C10 52.97(18)
C1 Ru C2 C10 -116.06(18)
C12 Ru C2 C10 30.16(15)
C14 Ru C2 C10 -37.74(17)
C13 Ru C2 C10 -7.53(15)
C1 C2 C3 C4 -50.0(2)
C10 C2 C3 C4 136.07(17)
Ru C2 C3 C4 -108.89(16)
C1 C2 C3 Ru 58.90(15)
C10 C2 C3 Ru -115.04(15)
C21 Ru C3 C2 -114.64(10)
C15 Ru C3 C2 155.15(12)
C11 Ru C3 C2 142.20(10)
C1 Ru C3 C2 -30.29(10)
C12 Ru C3 C2 105.82(10)
C14 Ru C3 C2 65.51(18)
C13 Ru C3 C2 72.14(11)
C21 Ru C3 C4 6.68(13)
C2 Ru C3 C4 121.32(17)
C15 Ru C3 C4 -83.53(17)
C11 Ru C3 C4 -96.48(13)
C1 Ru C3 C4 91.03(13)
C12 Ru C3 C4 -132.86(12)
C14 Ru C3 C4 -173.17(12)
C13 Ru C3 C4 -166.54(11)
C2 C3 C4 C5 -17.2(3)
Ru C3 C4 C5 -100.12(17)
C2 C3 C4 C9 165.09(16)
Ru C3 C4 C9 82.12(17)
C9 C4 C5 C6 -1.7(3)
C3 C4 C5 C6 -179.48(16)
C4 C5 C6 C7 0.7(3)
C5 C6 C7 C8 0.6(3)
C6 C7 C8 C9 -0.9(3)
C7 C8 C9 C4 -0.1(3)
C5 C4 C9 C8 1.4(2)
C3 C4 C9 C8 179.27(16)
C21 Ru C11 C12 -166.96(9)
C2 Ru C11 C12 -37.49(14)
C3 Ru C11 C12 -74.17(10)
C15 Ru C11 C12 116.01(13)
C1 Ru C11 C12 30.5(5)
C14 Ru C11 C12 78.76(10)
C13 Ru C11 C12 36.98(9)
C21 Ru C11 C15 77.04(10)
C2 Ru C11 C15 -153.49(10)
C3 Ru C11 C15 169.82(9)
C1 Ru C11 C15 -85.5(5)
C12 Ru C11 C15 -116.01(13)
C14 Ru C11 C15 -37.25(9)
C13 Ru C11 C15 -79.03(10)
C21 Ru C11 C16 -45.08(16)
C2 Ru C11 C16 84.39(17)
C3 Ru C11 C16 47.70(16)
C15 Ru C11 C16 -122.12(19)
C1 Ru C11 C16 152.4(5)
C12 Ru C11 C16 121.87(19)
C14 Ru C11 C16 -159.37(17)
C13 Ru C11 C16 158.85(17)
C15 C11 C12 C13 -0.42(18)
C16 C11 C12 C13 172.62(16)
Ru C11 C12 C13 -63.27(11)
C15 C11 C12 C17 -178.06(15)
C16 C11 C12 C17 -5.0(3)
Ru C11 C12 C17 119.09(16)
C15 C11 C12 Ru 62.85(11)
C16 C11 C12 Ru -124.11(17)
C21 Ru C12 C11 19.66(14)
C2 Ru C12 C11 155.86(9)
C3 Ru C12 C11 116.80(10)
C15 Ru C12 C11 -38.64(9)
C1 Ru C12 C11 -174.71(10)
C14 Ru C12 C11 -80.94(10)
C13 Ru C12 C11 -117.46(14)
C21 Ru C12 C13 137.12(11)
C2 Ru C12 C13 -86.68(10)
C3 Ru C12 C13 -125.74(10)
C15 Ru C12 C13 78.81(10)
C11 Ru C12 C13 117.46(14)
C1 Ru C12 C13 -57.26(13)
C14 Ru C12 C13 36.52(9)
C21 Ru C12 C17 -99.67(16)
C2 Ru C12 C17 36.54(15)
C3 Ru C12 C17 -2.53(15)
C15 Ru C12 C17 -157.97(16)
C11 Ru C12 C17 -119.33(18)
C1 Ru C12 C17 65.96(17)
C14 Ru C12 C17 159.74(16)
C13 Ru C12 C17 123.21(18)
C11 C12 C13 C14 0.99(18)
C17 C12 C13 C14 178.59(15)
Ru C12 C13 C14 -60.27(11)
C11 C12 C13 C18 -171.46(16)
C17 C12 C13 C18 6.1(3)
Ru C12 C13 C18 127.28(17)
C11 C12 C13 Ru 61.26(11)
C17 C12 C13 Ru -121.14(17)
C21 Ru C13 C12 -98.99(15)
C2 Ru C13 C12 103.26(10)
C3 Ru C13 C12 65.83(11)
C15 Ru C13 C12 -80.97(10)
C11 Ru C13 C12 -37.60(9)
C1 Ru C13 C12 141.54(10)
C14 Ru C13 C12 -118.76(14)
C21 Ru C13 C14 19.78(18)
C2 Ru C13 C14 -137.97(10)
C3 Ru C13 C14 -175.41(9)
C15 Ru C13 C14 37.79(9)
C11 Ru C13 C14 81.16(10)
C1 Ru C13 C14 -99.70(10)
C12 Ru C13 C14 118.76(14)
C21 Ru C13 C18 139.40(16)
C2 Ru C13 C18 -18.35(17)
C3 Ru C13 C18 -55.78(17)
C15 Ru C13 C18 157.41(18)
C11 Ru C13 C18 -159.21(18)
C1 Ru C13 C18 19.93(17)
C12 Ru C13 C18 -121.6(2)
C14 Ru C13 C18 119.62(19)
C12 C13 C14 C15 -1.18(18)
C18 C13 C14 C15 171.41(16)
Ru C13 C14 C15 -61.46(11)
C12 C13 C14 C19 -174.76(16)
C18 C13 C14 C19 -2.2(3)
Ru C13 C14 C19 124.96(17)
C12 C13 C14 Ru 60.28(11)
C18 C13 C14 Ru -127.13(16)
C21 Ru C14 C15 -53.25(11)
C2 Ru C14 C15 172.00(9)
C3 Ru C14 C15 126.59(15)
C11 Ru C14 C15 38.05(9)
C1 Ru C14 C15 -147.74(10)
C12 Ru C14 C15 80.44(10)
C13 Ru C14 C15 116.88(13)
C21 Ru C14 C13 -170.13(9)
C2 Ru C14 C13 55.12(12)
C3 Ru C14 C13 9.71(19)
C15 Ru C14 C13 -116.88(13)
C11 Ru C14 C13 -78.83(10)
C1 Ru C14 C13 95.38(10)
C12 Ru C14 C13 -36.44(9)
C21 Ru C14 C19 67.73(17)
C2 Ru C14 C19 -67.03(18)
C3 Ru C14 C19 -112.44(18)
C15 Ru C14 C19 121.0(2)
C11 Ru C14 C19 159.02(18)
C1 Ru C14 C19 -26.77(17)
C12 Ru C14 C19 -158.59(18)
C13 Ru C14 C19 -122.1(2)
C13 C14 C15 C11 0.92(18)
C19 C14 C15 C11 174.44(16)
Ru C14 C15 C11 -62.55(11)
C13 C14 C15 C20 -174.53(16)
C19 C14 C15 C20 -1.0(3)
Ru C14 C15 C20 122.00(17)
C13 C14 C15 Ru 63.47(11)
C19 C14 C15 Ru -123.01(17)
C12 C11 C15 C14 -0.32(18)
C16 C11 C15 C14 -173.24(16)
Ru C11 C15 C14 63.77(11)
C12 C11 C15 C20 175.16(16)
C16 C11 C15 C20 2.2(3)
Ru C11 C15 C20 -120.75(17)
C12 C11 C15 Ru -64.09(11)
C16 C11 C15 Ru 122.99(17)
C21 Ru C15 C14 134.60(10)
C2 Ru C15 C14 -22.8(3)
C3 Ru C15 C14 -136.58(13)
C11 Ru C15 C14 -117.17(13)
C1 Ru C15 C14 51.42(14)
C12 Ru C15 C14 -79.20(10)
C13 Ru C15 C14 -37.39(9)
C21 Ru C15 C11 -108.22(10)
C2 Ru C15 C11 94.4(2)
C3 Ru C15 C11 -19.40(17)
C1 Ru C15 C11 168.60(10)
C12 Ru C15 C11 37.98(9)
C14 Ru C15 C11 117.17(13)
C13 Ru C15 C11 79.78(10)
C21 Ru C15 C20 12.33(15)
C2 Ru C15 C20 -145.1(2)
C3 Ru C15 C20 101.15(18)
C11 Ru C15 C20 120.55(19)
C1 Ru C15 C20 -70.85(18)
C12 Ru C15 C20 158.53(17)
C14 Ru C15 C20 -122.27(19)
C13 Ru C15 C20 -159.67(17)
C22 N C21 Ru 63(7)
C2 Ru C21 N -120(6)
C3 Ru C21 N -84(6)
C15 Ru C21 N 67(6)
C11 Ru C21 N 30(6)
C1 Ru C21 N -152(6)
C12 Ru C21 N 18(6)
C14 Ru C21 N 96(6)
C13 Ru C21 N 82(6)
C21 N C22 C23 102.3(6)
C21 N C22 C27 -77.1(6)
N C22 C23 C24 -178.01(15)
C27 C22 C23 C24 1.4(2)
N C22 C23 C28 0.7(2)
C27 C22 C23 C28 -179.92(16)
C22 C23 C24 C25 -0.5(3)
C28 C23 C24 C25 -179.18(17)
C23 C24 C25 C26 -0.6(3)
C24 C25 C26 C27 0.8(3)
C25 C26 C27 C22 0.1(3)
C25 C26 C27 C29 179.66(17)
N C22 C27 C26 178.22(15)
C23 C22 C27 C26 -1.2(2)
N C22 C27 C29 -1.4(2)
C23 C22 C27 C29 179.22(16)
